data_2013805
loop_
_publ_author_name
'Glidewell, Christopher'
'Low, John N.'
'Skakle, Janet M. S.'
'Wardell, James L.'

_publ_section_title
;
 (<i>E</i>,<i>E</i>)-1,4-Diethyl-1,4-diphenyl-2,3-diazabutadiene
;
_journal_issue 1
_journal_name_full 'Acta Crystallographica Section C'
_journal_page_first o38
_journal_page_last o40
_journal_paper_doi 10.1107/S0108270103026635
_journal_volume 60
_journal_year 2004
_chemical_formula_iupac 'C18 H20 N2'
_chemical_formula_moiety 'C18 H20 N2'
_chemical_formula_sum 'C18 H20 N2'
_chemical_formula_weight 264.36
_chemical_melting_point 340
_chemical_name_systematic
;
(E,E)-1,4-Diethyl-1,4-diphenyl-2,3-diazabutadiene
;
_space_group_IT_number 14
_symmetry_cell_setting monoclinic
_symmetry_space_group_name_Hall '-P 2ybc'
_symmetry_space_group_name_H-M 'P 1 21/c 1'
_atom_sites_solution_hydrogens geom
_atom_sites_solution_primary direct
_atom_sites_solution_secondary difmap
_cell_angle_alpha 90
_cell_angle_beta 94.935(3)
_cell_angle_gamma 90
_cell_formula_units_Z 2
_cell_length_a 4.5985(2)
_cell_length_b 9.6973(5)
_cell_length_c 16.3968(8)
_cell_measurement_reflns_used 1656
_cell_measurement_temperature 120(2)
_cell_measurement_theta_max 27.50
_cell_measurement_theta_min 3.26
_cell_volume 728.47(6)
_computing_cell_refinement 'DENZO--SMN (Otwinowski & Minor, 1997)'
_computing_data_collection 'KappaCCD Server Software (Nonius, 1997)'
_computing_data_reduction DENZO--SMN
_computing_molecular_graphics 'PLATON (Spek, 2003)'
_computing_publication_material 'SHELXL97 and PRPKAPPA (Ferguson, 1999)'
_computing_structure_refinement 'OSCAIL and SHELXL97 (Sheldrick, 1997)'
_computing_structure_solution 'OSCAIL (McArdle, 2003) and SHELXS97 (Sheldrick, 1997)'
_diffrn_ambient_temperature 120(2)
_diffrn_measured_fraction_theta_full 0.997
_diffrn_measured_fraction_theta_max 0.997
_diffrn_measurement_device_type 'Nonius KappaCCD'
_diffrn_measurement_method '\f scans, and \w scans with \k offsets'
_diffrn_radiation_monochromator graphite
_diffrn_radiation_source 'rotating anode'
_diffrn_radiation_type 'Mo K\a'
_diffrn_radiation_wavelength 0.71073
_diffrn_reflns_av_R_equivalents 0.0238
_diffrn_reflns_av_sigmaI/netI 0.0366
_diffrn_reflns_limit_h_max 5
_diffrn_reflns_limit_h_min -5
_diffrn_reflns_limit_k_max 12
_diffrn_reflns_limit_k_min -12
_diffrn_reflns_limit_l_max 21
_diffrn_reflns_limit_l_min -21
_diffrn_reflns_number 3098
_diffrn_reflns_theta_full 27.50
_diffrn_reflns_theta_max 27.50
_diffrn_reflns_theta_min 3.26
_diffrn_standards_decay_% negligible
_exptl_absorpt_coefficient_mu 0.071
_exptl_absorpt_correction_T_max 0.993
_exptl_absorpt_correction_T_min 0.924
_exptl_absorpt_correction_type multi-scan
_exptl_absorpt_process_details '(SORTAV; Blessing, 1995, 1997)'
_exptl_crystal_colour yellow
_exptl_crystal_density_diffrn 1.205
_exptl_crystal_density_method 'not measured'
_exptl_crystal_description block
_exptl_crystal_F_000 284
_exptl_crystal_size_max 0.10
_exptl_crystal_size_mid 0.10
_exptl_crystal_size_min 0.10
_refine_diff_density_max 0.133
_refine_diff_density_min -0.225
_refine_ls_extinction_method none
_refine_ls_goodness_of_fit_ref 1.027
_refine_ls_hydrogen_treatment constr
_refine_ls_matrix_type full
_refine_ls_number_parameters 92
_refine_ls_number_reflns 1656
_refine_ls_number_restraints 0
_refine_ls_restrained_S_all 1.027
_refine_ls_R_factor_all 0.0647
_refine_ls_R_factor_gt 0.0443
_refine_ls_shift/su_max 0.000
_refine_ls_shift/su_mean 0.000
_refine_ls_structure_factor_coef Fsqd
_refine_ls_weighting_details 'w=1/[\s^2^(Fo^2^)+(0.0638P)^2^+0.0449P] where P=(Fo^2^+2Fc^2^)/3'
_refine_ls_weighting_scheme calc
_refine_ls_wR_factor_gt 0.1064
_refine_ls_wR_factor_ref 0.1157
_reflns_number_gt 1222
_reflns_number_total 1656
_reflns_threshold_expression I>2\s(I)
_cod_data_source_file gg1202.cif
_cod_data_source_block I
_cod_depositor_comments
;
The following automatic conversions were performed:

'_exptl_absorpt_correction_type' value 'Multi-scan' changed to
'multi-scan' according to
/home/saulius/struct/CIF-dictionaries/cif_core.dic dictionary named
'cif_core.dic' version 2.4.1 from 2010-06-29.

Automatic conversion script
Id: cif_fix_values 1715 2011-07-08 13:25:40Z adriana 
;
_cod_original_sg_symbol_H-M 'P 21/c'
_cod_database_code 2013805
_cod_database_fobs_code 2013805

loop_
_symmetry_equiv_pos_as_xyz
'x, y, z'
'x, -y+1/2, z+1/2'
'-x, -y, -z'
'-x, y-1/2, -z-1/2'

loop_
_atom_site_label
_atom_site_fract_x
_atom_site_fract_y
_atom_site_fract_z
_atom_site_U_iso_or_equiv
_atom_site_adp_type
_atom_site_calc_flag
_atom_site_refinement_flags
_atom_site_occupancy
_atom_site_disorder_assembly
_atom_site_disorder_group
_atom_site_type_symbol
C1 0.3907(2) 0.39840(11) 0.32881(7) 0.0245(3) Uani d . 1 . . C
C2 0.1733(2) 0.49248(12) 0.30155(7) 0.0289(3) Uani d . 1 . . C
C3 0.0427(2) 0.48631(13) 0.22268(7) 0.0337(3) Uani d . 1 . . C
C4 0.1237(2) 0.38577(13) 0.16920(7) 0.0334(3) Uani d . 1 . . C
C5 0.3360(3) 0.29201(13) 0.19478(7) 0.0326(3) Uani d . 1 . . C
C6 0.4689(2) 0.29827(12) 0.27405(7) 0.0298(3) Uani d . 1 . . C
C7 0.5276(2) 0.40414(11) 0.41414(7) 0.0242(3) Uani d . 1 . . C
N1 0.4372(2) 0.50154(9) 0.45939(6) 0.0296(3) Uani d . 1 . . N
C8 0.7471(2) 0.29573(12) 0.44309(7) 0.0294(3) Uani d . 1 . . C
C9 0.5971(3) 0.16391(12) 0.46709(8) 0.0375(3) Uani d . 1 . . C
H2 0.1148 0.5616 0.3378 0.035 Uiso calc R 1 . . H
H3 -0.1036 0.5515 0.2050 0.040 Uiso calc R 1 . . H
H4 0.0327 0.3816 0.1150 0.040 Uiso calc R 1 . . H
H5 0.3921 0.2228 0.1582 0.039 Uiso calc R 1 . . H
H6 0.6157 0.2330 0.2911 0.036 Uiso calc R 1 . . H
H8A 0.8714 0.3312 0.4908 0.035 Uiso calc R 1 . . H
H8B 0.8746 0.2753 0.3989 0.035 Uiso calc R 1 . . H
H9A 0.4811 0.1827 0.5133 0.056 Uiso calc R 1 . . H
H9B 0.7446 0.0938 0.4830 0.056 Uiso calc R 1 . . H
H9C 0.4689 0.1303 0.4205 0.056 Uiso calc R 1 . . H

loop_
_atom_site_aniso_label
_atom_site_aniso_U_11
_atom_site_aniso_U_22
_atom_site_aniso_U_33
_atom_site_aniso_U_12
_atom_site_aniso_U_13
_atom_site_aniso_U_23
C1 0.0260(5) 0.0234(6) 0.0243(6) -0.0049(4) 0.0034(4) 0.0029(4)
C2 0.0299(6) 0.0277(7) 0.0288(7) -0.0015(5) 0.0010(5) -0.0004(5)
C3 0.0322(6) 0.0358(7) 0.0322(7) 0.0002(5) -0.0030(5) 0.0032(5)
C4 0.0361(6) 0.0401(7) 0.0233(6) -0.0093(6) -0.0018(5) 0.0027(5)
C5 0.0402(7) 0.0328(7) 0.0254(7) -0.0049(5) 0.0057(5) -0.0026(5)
C6 0.0346(6) 0.0291(6) 0.0259(6) 0.0003(5) 0.0031(5) 0.0016(5)
C7 0.0249(5) 0.0232(6) 0.0246(6) -0.0036(4) 0.0024(4) 0.0014(5)
N1 0.0365(5) 0.0287(6) 0.0227(5) 0.0032(4) -0.0025(4) -0.0012(4)
C8 0.0297(6) 0.0314(7) 0.0265(6) 0.0023(5) 0.0001(5) -0.0016(5)
C9 0.0532(8) 0.0300(7) 0.0288(7) 0.0031(6) 0.0004(6) 0.0017(5)

loop_
_atom_type_symbol
_atom_type_description
_atom_type_scat_dispersion_real
_atom_type_scat_dispersion_imag
_atom_type_scat_source
C C 0.0033 0.0016 'International Tables Vol C Tables 4.2.6.8 and 6.1.1.4'
H H 0.0000 0.0000 'International Tables Vol C Tables 4.2.6.8 and 6.1.1.4'
N N 0.0061 0.0033 'International Tables Vol C Tables 4.2.6.8 and 6.1.1.4'

loop_
_geom_angle_atom_site_label_1
_geom_angle_atom_site_label_2
_geom_angle_atom_site_label_3
_geom_angle_site_symmetry_3
_geom_angle
_geom_angle_publ_flag
C6 C1 C2 . 117.82(11) no
C6 C1 C7 . 121.49(10) no
C2 C1 C7 . 120.68(10) no
C3 C2 C1 . 120.86(11) no
C3 C2 H2 . 119.6 no
C1 C2 H2 . 119.6 no
C2 C3 C4 . 120.38(11) no
C2 C3 H3 . 119.8 no
C4 C3 H3 . 119.8 no
C5 C4 C3 . 119.73(11) no
C5 C4 H4 . 120.1 no
C3 C4 H4 . 120.1 no
C4 C5 C6 . 120.05(11) no
C4 C5 H5 . 120.0 no
C6 C5 H5 . 120.0 no
C5 C6 C1 . 121.16(11) no
C5 C6 H6 . 119.4 no
C1 C6 H6 . 119.4 no
N1 C7 C1 . 115.93(10) y
N1 C7 C8 . 124.72(10) y
C1 C7 C8 . 119.29(9) y
C7 N1 N1 3_666 113.73(11) y
C7 C8 C9 . 111.22(9) no
C7 C8 H8A . 109.4 no
C9 C8 H8A . 109.4 no
C7 C8 H8B . 109.4 no
C9 C8 H8B . 109.4 no
H8A C8 H8B . 108.0 no
C8 C9 H9A . 109.5 no
C8 C9 H9B . 109.5 no
H9A C9 H9B . 109.5 no
C8 C9 H9C . 109.5 no
H9A C9 H9C . 109.5 no
H9B C9 H9C . 109.5 no

loop_
_geom_bond_atom_site_label_1
_geom_bond_atom_site_label_2
_geom_bond_site_symmetry_2
_geom_bond_distance
_geom_bond_publ_flag
C1 C6 . 1.3905(16) no
C1 C2 . 1.3981(15) no
C1 C7 . 1.4851(15) no
C2 C3 . 1.3794(16) no
C2 H2 . 0.95 no
C3 C4 . 1.3835(17) no
C3 H3 . 0.95 no
C4 C5 . 1.3732(17) no
C4 H4 . 0.95 no
C5 C6 . 1.3891(16) no
C5 H5 . 0.95 no
C6 H6 . 0.95 no
C7 N1 . 1.2917(14) y
C7 C8 . 1.5056(15) no
N1 N1 3_666 1.4056(18) y
C8 C9 . 1.5203(16) no
C8 H8A . 0.99 no
C8 H8B . 0.99 no
C9 H9A . 0.98 no
C9 H9B . 0.98 no
C9 H9C . 0.98 no

loop_
_geom_torsion_atom_site_label_1
_geom_torsion_atom_site_label_2
_geom_torsion_atom_site_label_3
_geom_torsion_atom_site_label_4
_geom_torsion_site_symmetry_4
_geom_torsion
_geom_torsion_publ_flag
C6 C1 C2 C3 . -0.43(16) no
C7 C1 C2 C3 . -179.09(10) no
C1 C2 C3 C4 . 0.48(18) no
C2 C3 C4 C5 . -0.24(18) no
C3 C4 C5 C6 . -0.04(18) no
C4 C5 C6 C1 . 0.08(18) no
C2 C1 C6 C5 . 0.15(16) no
C7 C1 C6 C5 . 178.80(10) no
C6 C1 C7 N1 . -179.90(10) no
C6 C1 C7 C8 . -2.52(15) no
C2 C1 C7 C8 . 176.09(9) no
C2 C1 C7 N1 . -1.29(15) y
C1 C7 N1 N1 3_666 177.06(10) y
C9 C8 C7 N1 . 96.31(13) y
C8 C7 N1 N1 3_666 -0.16(17) y
C1 C7 C8 C9 . -80.82(12) no
